data_7054774
loop_
_publ_author_name
'Wang, Zhi Nan'
'Wang, Xuan'
'Wei, Si-Yue'
'Wang, Jixiao'
'Bai, Feng Ying'
'Xing, Yong Heng'
'Sun, Lixian'

_publ_section_title
;
 Triazine -polycarboxylate acids complexes: synthesis, structure and
 photocatalytic activity
;
_journal_name_full 'New J. Chem.'
_journal_paper_doi 10.1039/C5NJ00173K
_journal_year 2015
_chemical_formula_sum 'C42 H58 Cu4 N20 O28'
_chemical_formula_weight 1545.24
_chemical_name_systematic
; 
 ? 
;
_space_group_IT_number 2
_symmetry_cell_setting triclinic
_symmetry_space_group_name_Hall '-P 1'
_symmetry_space_group_name_H-M 'P -1'
_atom_sites_solution_hydrogens geom
_atom_sites_solution_primary direct
_atom_sites_solution_secondary difmap
_audit_creation_method SHELXL-97
_audit_update_record
;
2015-03-23 deposited with the CCDC.
2015-03-26 downloaded from the CCDC.
;
_cell_angle_alpha 68.567(5)
_cell_angle_beta 89.823(5)
_cell_angle_gamma 73.381(5)
_cell_formula_units_Z 1
_cell_length_a 10.0750(7)
_cell_length_b 11.0795(6)
_cell_length_c 14.6868(9)
_cell_measurement_reflns_used 4846
_cell_measurement_temperature 293(2)
_cell_measurement_theta_max 29.48
_cell_measurement_theta_min 2.93
_cell_volume 1452.82(17)
_computing_cell_refinement 'Bruker FRAMBO'
_computing_data_collection 'Bruker FRAMBO'
_computing_data_reduction 'Bruker SAINT'
_computing_molecular_graphics 'Bruker SHELXTL'
_computing_publication_material 'Bruker SHELXTL'
_computing_structure_refinement 'SHELXL-97 (Sheldrick, 1997)'
_computing_structure_solution 'SHELXS-97 (Sheldrick, 1990)'
_diffrn_ambient_temperature 293(2)
_diffrn_measured_fraction_theta_full 0.844
_diffrn_measured_fraction_theta_max 0.844
_diffrn_measurement_device_type 'multiwire proportional'
_diffrn_measurement_method 'phi and omega scans'
_diffrn_radiation_monochromator graphite
_diffrn_radiation_source 'fine-focus sealed tube'
_diffrn_radiation_type MoK\a
_diffrn_radiation_wavelength 0.71073
_diffrn_reflns_av_R_equivalents 0.0374
_diffrn_reflns_av_sigmaI/netI 0.0621
_diffrn_reflns_limit_h_max 13
_diffrn_reflns_limit_h_min -13
_diffrn_reflns_limit_k_max 15
_diffrn_reflns_limit_k_min -13
_diffrn_reflns_limit_l_max 19
_diffrn_reflns_limit_l_min -19
_diffrn_reflns_number 12804
_diffrn_reflns_theta_full 29.48
_diffrn_reflns_theta_max 29.48
_diffrn_reflns_theta_min 2.93
_diffrn_standards_decay_% 0
_diffrn_standards_interval_count 0
_diffrn_standards_interval_time 0
_diffrn_standards_number 0
_exptl_absorpt_coefficient_mu 1.552
_exptl_absorpt_correction_T_max 0.8238
_exptl_absorpt_correction_T_min 0.4879
_exptl_absorpt_correction_type multi-scan
_exptl_absorpt_process_details sadabs
_exptl_crystal_colour blue
_exptl_crystal_density_diffrn 1.766
_exptl_crystal_density_method 'not measured'
_exptl_crystal_description block
_exptl_crystal_F_000 790
_exptl_crystal_size_max 0.54
_exptl_crystal_size_mid 0.44
_exptl_crystal_size_min 0.13
_refine_diff_density_max 0.377
_refine_diff_density_min -0.494
_refine_diff_density_rms 0.077
_refine_ls_extinction_method none
_refine_ls_goodness_of_fit_ref 1.022
_refine_ls_hydrogen_treatment mixed
_refine_ls_matrix_type full
_refine_ls_number_parameters 428
_refine_ls_number_reflns 6827
_refine_ls_number_restraints 0
_refine_ls_restrained_S_all 1.022
_refine_ls_R_factor_all 0.0726
_refine_ls_R_factor_gt 0.0444
_refine_ls_shift/su_max 0.001
_refine_ls_shift/su_mean 0.000
_refine_ls_structure_factor_coef Fsqd
_refine_ls_weighting_details 'calc w=1/[\s^2^(Fo^2^)+(0.0472P)^2^+0.1962P] where P=(Fo^2^+2Fc^2^)/3'
_refine_ls_weighting_scheme calc
_refine_ls_wR_factor_gt 0.0987
_refine_ls_wR_factor_ref 0.1144
_reflns_number_gt 4846
_reflns_number_total 6827
_reflns_threshold_expression >2sigma(I)
_cod_data_source_file c5nj00173k1.cif
_cod_data_source_block 1
_cod_depositor_comments
;
The following automatic conversions were performed:

'_symmetry_cell_setting' value 'Triclinic' changed to 'triclinic'
according to
/usr/data/users/saulius/crontab/automatic-downloads/rss-feeds/RSC/lib/dictionaries/cif_core.dic
dictionary named 'cif_core.dic' version 2.4.2 from 2011-04-26.

Automatic conversion script
Id: cif_fix_values 3105 2015-03-04 15:46:00Z robertas 
;
_cod_original_cell_volume 1452.82(16)
_cod_original_sg_symbol_H-M P-1
_cod_database_code 7054774

loop_
_symmetry_equiv_pos_as_xyz
'x, y, z'
'-x, -y, -z'

loop_
_atom_site_label
_atom_site_type_symbol
_atom_site_fract_x
_atom_site_fract_y
_atom_site_fract_z
_atom_site_U_iso_or_equiv
_atom_site_adp_type
_atom_site_occupancy
_atom_site_symmetry_multiplicity
_atom_site_calc_flag
_atom_site_refinement_flags
Cu1 Cu 0.68302(4) 0.74055(3) 0.26114(3) 0.03442(12) Uani 1 1 d .
Cu2 Cu 1.19313(4) 0.43875(3) 0.18265(3) 0.03473(12) Uani 1 1 d .
C1 C 0.4286(3) 0.6771(3) 0.3092(2) 0.0318(7) Uani 1 1 d .
C2 C 0.6105(4) 0.4786(3) 0.3796(2) 0.0349(7) Uani 1 1 d .
C3 C 0.3689(4) 0.4895(3) 0.4003(2) 0.0391(8) Uani 1 1 d .
C4 C 0.4250(4) 0.9987(3) 0.1487(2) 0.0365(8) Uani 1 1 d .
C5 C 0.2828(4) 1.0272(3) 0.1561(2) 0.0404(8) Uani 1 1 d .
H5 H 0.2155 1.1108 0.1238 0.048 Uiso 1 1 d R
C6 C 0.2587(3) 0.9119(3) 0.2189(2) 0.0342(7) Uani 1 1 d .
C7 C 0.4992(4) 1.0932(3) 0.0877(3) 0.0487(9) Uani 1 1 d .
H7A H 0.5621 1.1060 0.1299 0.073 Uiso 1 1 d R
H7B H 0.4328 1.1796 0.0492 0.073 Uiso 1 1 d R
H7C H 0.5509 1.0548 0.0446 0.073 Uiso 1 1 d R
C8 C 0.1261(4) 0.8897(3) 0.2528(3) 0.0488(9) Uani 1 1 d .
H8A H 0.0513 0.9733 0.2237 0.073 Uiso 1 1 d R
H8B H 0.1324 0.8601 0.3232 0.073 Uiso 1 1 d R
H8C H 0.1085 0.8213 0.2334 0.073 Uiso 1 1 d R
C9 C 1.1713(4) 0.1733(3) 0.3365(2) 0.0397(8) Uani 1 1 d .
C10 C 1.3921(3) 0.1848(3) 0.3049(2) 0.0300(7) Uani 1 1 d .
C11 C 1.3798(4) -0.0187(3) 0.4096(2) 0.0372(8) Uani 1 1 d .
C12 C 1.4947(4) 0.4607(3) 0.1563(2) 0.0366(7) Uani 1 1 d .
C13 C 1.6283(4) 0.3651(3) 0.1879(2) 0.0396(8) Uani 1 1 d .
H13 H 1.7120 0.3813 0.1699 0.047 Uiso 1 1 d .
C14 C 1.6134(3) 0.2455(3) 0.2503(2) 0.0343(7) Uani 1 1 d .
C15 C 1.4581(4) 0.6064(3) 0.0863(3) 0.0545(10) Uani 1 1 d .
H15A H 1.3957 0.6643 0.1140 0.082 Uiso 1 1 d R
H15B H 1.4131 0.6175 0.0246 0.082 Uiso 1 1 d R
H15C H 1.5416 0.6331 0.0744 0.082 Uiso 1 1 d R
C16 C 1.7241(4) 0.1141(3) 0.3029(3) 0.0524(10) Uani 1 1 d .
H16A H 1.8140 0.1267 0.2912 0.079 Uiso 1 1 d R
H16B H 1.7141 0.0466 0.2794 0.079 Uiso 1 1 d R
H16C H 1.7161 0.0843 0.3723 0.079 Uiso 1 1 d R
C17 C 0.8375(3) 0.8307(3) 0.1143(2) 0.0311(7) Uani 1 1 d .
C18 C 1.0959(3) 0.7108(3) 0.0356(2) 0.0348(7) Uani 1 1 d .
C19 C 1.0404(3) 0.8613(2) 0.0168(2) 0.0278(6) Uani 1 1 d .
C20 C 0.9242(3) 0.9164(3) 0.0568(2) 0.0272(6) Uani 1 1 d .
C21 C 0.8860(3) 1.0547(3) 0.0399(2) 0.0301(7) Uani 1 1 d .
H21 H 0.8095 1.0916 0.0675 0.036 Uiso 1 1 d R
N1 N 0.5667(3) 0.6160(2) 0.32212(18) 0.0334(6) Uani 1 1 d .
N2 N 0.4912(3) 0.8690(2) 0.20509(18) 0.0347(6) Uani 1 1 d .
N3 N 1.2542(3) 0.2482(2) 0.28527(18) 0.0336(6) Uani 1 1 d .
N4 N 1.3995(3) 0.4033(2) 0.19647(18) 0.0335(6) Uani 1 1 d .
N5 N 0.3282(3) 0.6265(2) 0.34418(19) 0.0395(7) Uani 1 1 d .
N6 N 0.5097(3) 0.4203(2) 0.41599(19) 0.0381(7) Uani 1 1 d .
H6 H 0.5358 0.3344 0.4513 0.046 Uiso 1 1 d R
N7 N 0.3888(3) 0.8151(2) 0.24891(18) 0.0327(6) Uani 1 1 d .
N8 N 1.2388(3) 0.0418(2) 0.3996(2) 0.0416(7) Uani 1 1 d .
H8 H 1.1892 -0.0053 0.4348 0.050 Uiso 1 1 d R
N9 N 1.4601(3) 0.0593(2) 0.36097(19) 0.0352(6) Uani 1 1 d .
N10 N 1.4721(3) 0.2697(2) 0.25486(18) 0.0307(6) Uani 1 1 d .
O1 O 0.7833(2) 0.86193(19) 0.18429(17) 0.0411(6) Uani 1 1 d .
O1W O 0.8609(3) 0.5933(2) 0.31359(18) 0.0504(6) Uani 1 1 d .
H1WA H 0.8444 0.5182 0.3428 0.076 Uiso 1 1 d R
H1WB H 0.9062 0.6096 0.3541 0.076 Uiso 1 1 d R
O2 O 1.1408(2) 0.63537(17) 0.12554(16) 0.0389(5) Uani 1 1 d .
O2W O 0.7074(3) 0.7977(2) 0.39480(17) 0.0498(6) Uani 1 1 d .
H2WA H 0.6382 0.8653 0.3914 0.075 Uiso 1 1 d R
H2WB H 0.7100 0.7299 0.4471 0.075 Uiso 1 1 d R
O3W O 0.9932(2) 0.4564(2) 0.18064(19) 0.0484(6) Uani 1 1 d .
H3WA H 0.9563 0.5040 0.2135 0.073 Uiso 1 1 d R
H3WB H 0.9828 0.3779 0.2065 0.073 Uiso 1 1 d R
O3 O 0.7343(3) 0.4101(2) 0.39813(19) 0.0510(7) Uani 1 1 d .
O4 O 0.2850(3) 0.4295(2) 0.4354(2) 0.0630(8) Uani 1 1 d .
O4W O 1.2113(3) 0.4018(2) 0.03716(18) 0.0537(7) Uani 1 1 d .
H4WA H 1.1570 0.3566 0.0346 0.080 Uiso 1 1 d R
H4WB H 1.1871 0.4781 -0.0111 0.080 Uiso 1 1 d R
O5 O 1.0438(3) 0.2178(2) 0.3275(2) 0.0593(7) Uani 1 1 d .
O5W O 0.0925(3) 0.8571(2) 0.4963(2) 0.0660(8) Uani 1 1 d .
H5WA H 0.0524 0.8543 0.5477 0.099 Uiso 1 1 d R
H5WB H 0.1591 0.7840 0.5089 0.099 Uiso 1 1 d R
O6 O 1.4297(3) -0.1405(2) 0.46118(19) 0.0544(7) Uani 1 1 d .
O6W O 0.0254(3) 0.6299(3) 0.4330(2) 0.0818(10) Uani 1 1 d .
H6WA H 0.0335 0.6620 0.4764 0.123 Uiso 1 1 d R
H6WB H 0.0950 0.5601 0.4421 0.123 Uiso 1 1 d R
O7 O 0.8216(3) 0.7385(2) 0.09134(17) 0.0435(6) Uani 1 1 d .
O8 O 1.1003(4) 0.6756(2) -0.03450(19) 0.0666(9) Uani 1 1 d .

loop_
_atom_site_aniso_label
_atom_site_aniso_U_11
_atom_site_aniso_U_22
_atom_site_aniso_U_33
_atom_site_aniso_U_23
_atom_site_aniso_U_13
_atom_site_aniso_U_12
Cu1 0.0340(2) 0.02284(18) 0.0419(2) -0.00664(16) 0.01316(18) -0.00958(16)
Cu2 0.0335(2) 0.01758(17) 0.0452(2) -0.00535(15) 0.00843(18) -0.00484(15)
C1 0.0385(19) 0.0249(14) 0.0275(15) -0.0055(12) 0.0037(14) -0.0089(13)
C2 0.0390(19) 0.0255(14) 0.0361(17) -0.0063(13) 0.0047(15) -0.0108(14)
C3 0.043(2) 0.0319(15) 0.0367(17) -0.0045(13) 0.0054(16) -0.0146(15)
C4 0.048(2) 0.0223(14) 0.0325(16) -0.0032(12) 0.0021(15) -0.0100(14)
C5 0.042(2) 0.0271(15) 0.0375(18) -0.0012(13) -0.0012(16) -0.0037(14)
C6 0.0332(18) 0.0310(15) 0.0317(16) -0.0061(13) 0.0010(14) -0.0075(13)
C7 0.056(2) 0.0261(15) 0.053(2) -0.0017(15) 0.0084(18) -0.0125(16)
C8 0.035(2) 0.0474(19) 0.049(2) -0.0045(16) 0.0020(17) -0.0087(16)
C9 0.039(2) 0.0317(15) 0.0444(19) -0.0090(14) 0.0166(16) -0.0121(15)
C10 0.0342(17) 0.0227(13) 0.0325(16) -0.0078(12) 0.0081(14) -0.0111(13)
C11 0.043(2) 0.0264(15) 0.0364(17) -0.0067(13) 0.0119(15) -0.0094(14)
C12 0.043(2) 0.0305(15) 0.0375(17) -0.0095(13) 0.0105(15) -0.0167(14)
C13 0.0339(19) 0.0379(16) 0.0450(19) -0.0100(15) 0.0098(16) -0.0159(14)
C14 0.0300(17) 0.0345(15) 0.0377(17) -0.0117(13) 0.0068(14) -0.0116(13)
C15 0.054(2) 0.0385(18) 0.057(2) 0.0037(17) 0.0087(19) -0.0224(17)
C16 0.035(2) 0.0399(18) 0.069(3) -0.0096(18) 0.0021(19) -0.0055(16)
C17 0.0269(16) 0.0214(13) 0.0369(17) -0.0027(12) 0.0070(14) -0.0064(12)
C18 0.0366(18) 0.0173(13) 0.0476(19) -0.0084(13) 0.0122(15) -0.0090(13)
C19 0.0300(16) 0.0180(12) 0.0322(15) -0.0060(11) 0.0067(13) -0.0072(11)
C20 0.0272(16) 0.0206(12) 0.0311(15) -0.0057(11) 0.0067(13) -0.0091(11)
C21 0.0289(16) 0.0241(13) 0.0349(16) -0.0101(12) 0.0125(13) -0.0060(12)
N1 0.0331(15) 0.0227(11) 0.0389(14) -0.0050(10) 0.0060(12) -0.0093(11)
N2 0.0364(15) 0.0263(12) 0.0376(14) -0.0060(11) 0.0086(12) -0.0120(11)
N3 0.0310(15) 0.0212(11) 0.0406(15) -0.0044(10) 0.0096(12) -0.0059(10)
N4 0.0351(15) 0.0197(11) 0.0395(14) -0.0049(10) 0.0052(12) -0.0078(11)
N5 0.0358(16) 0.0321(13) 0.0414(15) -0.0024(12) 0.0091(13) -0.0121(12)
N6 0.0402(17) 0.0214(11) 0.0433(15) -0.0014(11) 0.0058(13) -0.0101(11)
N7 0.0341(15) 0.0225(11) 0.0342(14) -0.0021(10) 0.0062(12) -0.0091(11)
N8 0.0422(17) 0.0284(13) 0.0464(16) -0.0038(12) 0.0181(14) -0.0133(12)
N9 0.0341(15) 0.0214(11) 0.0420(15) -0.0053(11) 0.0074(12) -0.0050(11)
N10 0.0321(14) 0.0223(11) 0.0345(14) -0.0063(10) 0.0067(11) -0.0092(10)
O1 0.0454(14) 0.0299(10) 0.0496(13) -0.0137(10) 0.0261(11) -0.0161(10)
O1W 0.0413(15) 0.0318(11) 0.0635(16) -0.0049(11) 0.0121(12) -0.0073(10)
O2 0.0444(14) 0.0160(9) 0.0465(13) -0.0058(9) 0.0029(11) -0.0027(9)
O2W 0.0561(16) 0.0347(11) 0.0496(14) -0.0103(10) 0.0159(12) -0.0083(11)
O3W 0.0371(14) 0.0283(11) 0.0763(17) -0.0172(11) 0.0122(12) -0.0085(10)
O3 0.0389(14) 0.0257(11) 0.0709(17) -0.0016(11) 0.0021(13) -0.0062(10)
O4 0.0512(17) 0.0431(13) 0.0783(19) 0.0020(13) 0.0196(14) -0.0235(12)
O4W 0.0651(18) 0.0364(12) 0.0619(16) -0.0241(11) -0.0007(14) -0.0120(12)
O5 0.0348(15) 0.0408(13) 0.0790(18) 0.0013(12) 0.0198(13) -0.0090(11)
O5W 0.068(2) 0.0469(14) 0.0685(18) -0.0072(13) 0.0348(15) -0.0159(14)
O6 0.0578(17) 0.0225(11) 0.0618(16) 0.0034(11) 0.0127(13) -0.0069(11)
O6W 0.0476(18) 0.084(2) 0.106(3) -0.0278(19) 0.0028(17) -0.0207(16)
O7 0.0524(15) 0.0325(11) 0.0547(14) -0.0180(10) 0.0185(12) -0.0246(11)
O8 0.124(3) 0.0269(11) 0.0502(15) -0.0193(11) 0.0196(16) -0.0192(14)

loop_
_atom_type_symbol
_atom_type_description
_atom_type_scat_dispersion_real
_atom_type_scat_dispersion_imag
_atom_type_scat_source
C C 0.0030 0.0020 'International Tables Vol C Tables 4.2.6.8 and 6.1.1.4'
H H 0.0000 0.0000 'International Tables Vol C Tables 4.2.6.8 and 6.1.1.4'
Cu Cu 0.3200 1.2650 'International Tables Vol C Tables 4.2.6.8 and 6.1.1.4'
N N 0.0060 0.0030 'International Tables Vol C Tables 4.2.6.8 and 6.1.1.4'
O O 0.0110 0.0060 'International Tables Vol C Tables 4.2.6.8 and 6.1.1.4'

loop_
_geom_angle_atom_site_label_1
_geom_angle_atom_site_label_2
_geom_angle_atom_site_label_3
_geom_angle
_geom_angle_site_symmetry_1
O1 Cu1 O1W 89.81(9) .
O1 Cu1 N2 96.34(10) .
O1W Cu1 N2 171.35(10) .
O1 Cu1 N1 171.61(10) .
O1W Cu1 N1 93.44(10) .
N2 Cu1 N1 79.66(10) .
O1 Cu1 O2W 91.66(9) .
O1W Cu1 O2W 88.12(10) .
N2 Cu1 O2W 97.74(10) .
N1 Cu1 O2W 96.18(10) .
O2 Cu2 O3W 87.73(9) .
O2 Cu2 N4 97.31(9) .
O3W Cu2 N4 174.22(9) .
O2 Cu2 N3 159.56(10) .
O3W Cu2 N3 94.71(10) .
N4 Cu2 N3 79.59(10) .
O2 Cu2 O4W 97.62(9) .
O3W Cu2 O4W 93.47(10) .
N4 Cu2 O4W 88.67(10) .
N3 Cu2 O4W 102.47(9) .
N5 C1 N1 129.7(3) .
N5 C1 N7 116.5(3) .
N1 C1 N7 113.8(3) .
O3 C2 N6 120.6(3) .
O3 C2 N1 122.6(3) .
N6 C2 N1 116.8(3) .
O4 C3 N5 122.1(3) .
O4 C3 N6 120.5(3) .
N5 C3 N6 117.5(3) .
N2 C4 C5 110.0(3) .
N2 C4 C7 122.5(3) .
C5 C4 C7 127.4(3) .
C6 C5 C4 108.4(3) .
C5 C6 N7 105.1(3) .
C5 C6 C8 129.5(3) .
N7 C6 C8 125.4(3) .
O5 C9 N3 123.3(3) .
O5 C9 N8 120.3(3) .
N3 C9 N8 116.5(3) .
N9 C10 N3 129.8(3) .
N9 C10 N10 117.1(3) .
N3 C10 N10 113.1(2) .
O6 C11 N9 122.3(3) .
O6 C11 N8 119.5(3) .
N9 C11 N8 118.2(3) .
N4 C12 C13 109.9(2) .
N4 C12 C15 122.6(3) .
C13 C12 C15 127.5(3) .
C14 C13 C12 107.9(3) .
C13 C14 N10 105.6(3) .
C13 C14 C16 128.2(3) .
N10 C14 C16 126.2(3) .
O7 C17 O1 124.6(3) .
O7 C17 C20 119.9(3) .
O1 C17 C20 115.5(3) .
O8 C18 O2 127.4(3) .
O8 C18 C19 118.8(3) .
O2 C18 C19 113.6(3) .
C21 C19 C20 119.5(2) 2_775
C21 C19 C18 117.4(3) 2_775
C20 C19 C18 123.1(2) .
C19 C20 C21 118.7(3) .
C19 C20 C17 121.2(2) .
C21 C20 C17 120.1(3) .
C19 C21 C20 121.7(3) 2_775
C1 N1 C2 115.8(3) .
C1 N1 Cu1 115.35(18) .
C2 N1 Cu1 128.8(2) .
C4 N2 N7 105.5(3) .
C4 N2 Cu1 141.5(2) .
N7 N2 Cu1 112.06(16) .
C10 N3 C9 115.7(2) .
C10 N3 Cu2 116.53(19) .
C9 N3 Cu2 127.7(2) .
C12 N4 N10 105.9(3) .
C12 N4 Cu2 140.0(2) .
N10 N4 Cu2 113.13(18) .
C1 N5 C3 115.7(3) .
C2 N6 C3 124.5(2) .
N2 N7 C6 111.0(2) .
N2 N7 C1 117.8(3) .
C6 N7 C1 131.1(3) .
C11 N8 C9 124.1(3) .
C10 N9 C11 115.5(3) .
C14 N10 N4 110.8(2) .
C14 N10 C10 132.3(2) .
N4 N10 C10 116.9(2) .
C17 O1 Cu1 113.59(18) .
C18 O2 Cu2 126.15(19) .

loop_
_geom_bond_atom_site_label_1
_geom_bond_atom_site_label_2
_geom_bond_distance
_geom_bond_site_symmetry_2
Cu1 O1 1.940(2) .
Cu1 O1W 1.971(2) .
Cu1 N2 2.004(3) .
Cu1 N1 2.024(2) .
Cu1 O2W 2.306(2) .
Cu2 O2 1.9333(18) .
Cu2 O3W 1.966(2) .
Cu2 N4 1.998(3) .
Cu2 N3 2.011(2) .
Cu2 O4W 2.316(2) .
C1 N5 1.308(4) .
C1 N1 1.341(4) .
C1 N7 1.395(3) .
C2 O3 1.231(4) .
C2 N6 1.362(4) .
C2 N1 1.379(3) .
C3 O4 1.220(4) .
C3 N5 1.373(4) .
C3 N6 1.380(4) .
C4 N2 1.335(4) .
C4 C5 1.389(5) .
C4 C7 1.488(4) .
C5 C6 1.363(4) .
C6 N7 1.384(4) .
C6 C8 1.479(5) .
C9 O5 1.225(4) .
C9 N3 1.374(4) .
C9 N8 1.376(4) .
C10 N9 1.305(4) .
C10 N3 1.343(4) .
C10 N10 1.413(4) .
C11 O6 1.231(3) .
C11 N9 1.362(4) .
C11 N8 1.369(4) .
C12 N4 1.321(4) .
C12 C13 1.407(5) .
C12 C15 1.498(4) .
C13 C14 1.358(4) .
C14 N10 1.378(4) .
C14 C16 1.488(4) .
C17 O7 1.236(4) .
C17 O1 1.274(4) .
C17 C20 1.504(4) .
C18 O8 1.224(4) .
C18 O2 1.276(4) .
C18 C19 1.517(4) .
C19 C21 1.391(4) 2_775
C19 C20 1.392(4) .
C20 C21 1.393(4) .
C21 C19 1.391(4) 2_775
N2 N7 1.379(3) .
N4 N10 1.385(3) .

loop_
_geom_hbond_atom_site_label_D
_geom_hbond_atom_site_label_H
_geom_hbond_atom_site_label_A
_geom_hbond_distance_DH
_geom_hbond_distance_HA
_geom_hbond_distance_DA
_geom_hbond_angle_DHA
_geom_hbond_site_symmetry_A
N6 H6 O6 0.86 1.99 2.841(3) 172.2 2_756
N8 H8 O5W 0.86 1.98 2.822(4) 165.4 1_645
O1W H1WB O6W 0.85 1.79 2.628(4) 170.9 1_655
O2W H2WA N9 0.85 2.27 3.112(3) 172.2 1_465
O2W H2WA O6 0.85 2.34 2.936(4) 127.3 1_465
O2W H2WB O4 0.85 1.96 2.805(3) 178.0 2_666
O5W H5WA O5 0.85 2.07 2.887(4) 160.0 2_666
O5W H5WB O3 0.85 2.05 2.815(3) 150.2 2_666
O1W H1WA O3 0.85 1.83 2.630(3) 155.1 .
O3W H3WA O1W 0.85 2.14 2.980(4) 170.7 .
O3W H3WB O5 0.85 1.94 2.640(3) 138.9 .
O4W H4WB O8 0.85 2.01 2.701(3) 138.2 .
O6W H6WB O4 0.85 2.07 2.897(4) 164.2 .
